data_7020407
loop_
_publ_author_name
'Luaces, Susana'
'Bould, Jonathan'
'Mac\'ias, Ram\'on'
'Sancho, Rodrigo'
'Lahoz, Fernando J.'
'Oro, Luis A.'

_publ_section_title
;
 Facile two-electron reduction of a closo-rhodathiadecaborane.
;
_journal_issue 38
_journal_name_full 'Dalton transactions (Cambridge, England : 2003)'
_journal_page_first 11627
_journal_page_last 11634
_journal_paper_doi 10.1039/c2dt31465g
_journal_volume 41
_journal_year 2012
_chemical_formula_moiety 'C54 H54 B8 P3 Rh S, C H2 Cl2'
_chemical_formula_sum 'C55 H56 B8 Cl2 P3 Rh S'
_chemical_formula_weight 1102.26
_chemical_name_systematic
;
?
;
_space_group_IT_number 2
_symmetry_cell_setting triclinic
_symmetry_space_group_name_Hall '-P 1'
_symmetry_space_group_name_H-M 'P -1'
_atom_sites_solution_hydrogens geom
_atom_sites_solution_primary direct
_atom_sites_solution_secondary difmap
_audit_creation_method SHELXL-97
_cell_angle_alpha 94.444(8)
_cell_angle_beta 91.104(8)
_cell_angle_gamma 112.025(8)
_cell_formula_units_Z 2
_cell_length_a 9.983(5)
_cell_length_b 12.408(6)
_cell_length_c 23.205(12)
_cell_measurement_reflns_used 4663
_cell_measurement_temperature 100(2)
_cell_measurement_theta_max 27.736
_cell_measurement_theta_min 2.2035
_cell_volume 2653(2)
_computing_cell_refinement 'APEX2 v. 2009.7 (Bruker AXS, 2008)'
_computing_data_collection 'APEX2 v. 2009.7 (Bruker AXS, 2008)'
_computing_data_reduction 'APEX2 v. 2009.7 (Bruker AXS, 2008)'
_computing_molecular_graphics ORTEP
_computing_publication_material 'SHELXL-97 (Sheldrick, 1997)'
_computing_structure_refinement 'SHELXL-97 (Sheldrick, 1997)'
_computing_structure_solution 'SHELXS-97 (Sheldrick, 1990)'
_diffrn_ambient_temperature 100(2)
_diffrn_detector_area_resol_mean 8.26
_diffrn_measured_fraction_theta_full 0.954
_diffrn_measured_fraction_theta_max 0.826
_diffrn_measurement_device_type 'Bruker APEX DUO system'
_diffrn_measurement_method '\w rotations with narrow frames'
_diffrn_radiation_monochromator graphite
_diffrn_radiation_source 'fine-focus sealed tube'
_diffrn_radiation_type MoK\a
_diffrn_radiation_wavelength 0.71073
_diffrn_reflns_av_R_equivalents 0.0427
_diffrn_reflns_av_sigmaI/netI 0.0795
_diffrn_reflns_limit_h_max 12
_diffrn_reflns_limit_h_min -13
_diffrn_reflns_limit_k_max 17
_diffrn_reflns_limit_k_min -17
_diffrn_reflns_limit_l_max 28
_diffrn_reflns_limit_l_min -30
_diffrn_reflns_number 20364
_diffrn_reflns_theta_full 25.25
_diffrn_reflns_theta_max 29.73
_diffrn_reflns_theta_min 1.76
_diffrn_standards_decay_% 'no decay'
_exptl_absorpt_coefficient_mu 0.590
_exptl_absorpt_correction_T_max 0.9596
_exptl_absorpt_correction_T_min 0.7115
_exptl_absorpt_correction_type multi-scan
_exptl_absorpt_process_details
;
Multi-scan correction included in APEX2 package (Bruker AXS, 2008)
;
_exptl_crystal_colour orange
_exptl_crystal_density_diffrn 1.380
_exptl_crystal_density_method 'not measured'
_exptl_crystal_description prism
_exptl_crystal_F_000 1132
_exptl_crystal_size_max 0.112
_exptl_crystal_size_mid 0.087
_exptl_crystal_size_min 0.079
_refine_diff_density_max 1.412
_refine_diff_density_min -2.240
_refine_diff_density_rms 0.147
_refine_ls_extinction_method none
_refine_ls_goodness_of_fit_ref 1.044
_refine_ls_hydrogen_treatment mixed
_refine_ls_matrix_type full
_refine_ls_number_parameters 667
_refine_ls_number_reflns 12471
_refine_ls_number_restraints 0
_refine_ls_restrained_S_all 1.044
_refine_ls_R_factor_all 0.0945
_refine_ls_R_factor_gt 0.0666
_refine_ls_shift/su_max 0.001
_refine_ls_shift/su_mean 0.000
_refine_ls_structure_factor_coef Fsqd
_refine_ls_weighting_details 'calc w=1/[\s^2^(Fo^2^)+(0.1157P)^2^+3.5459P] where P=(Fo^2^+2Fc^2^)/3'
_refine_ls_weighting_scheme calc
_refine_ls_wR_factor_gt 0.1851
_refine_ls_wR_factor_ref 0.2070
_reflns_number_gt 9108
_reflns_number_total 12471
_reflns_threshold_expression >2sigma(I)
_cod_data_source_file c2dt31465g.txt
_cod_data_source_block compound_4
_cod_depositor_comments
;
The following automatic conversions were performed:

'_symmetry_cell_setting' value 'Triclinic' changed to 'triclinic'
according to /home/saulius/struct/CIF-dictionaries/cif_core.dic
dictionary named 'cif_core.dic' version 2.4.2 from 2011-04-26.

Automatic conversion script
Id: cif_fix_values 1891 2012-01-12 08:04:46Z andrius 
;
_cod_database_code 7020407

loop_
_symmetry_equiv_pos_as_xyz
'x, y, z'
'-x, -y, -z'

loop_
_atom_site_label
_atom_site_type_symbol
_atom_site_fract_x
_atom_site_fract_y
_atom_site_fract_z
_atom_site_U_iso_or_equiv
_atom_site_adp_type
_atom_site_occupancy
_atom_site_symmetry_multiplicity
_atom_site_calc_flag
_atom_site_refinement_flags
Rh6 Rh 0.35168(3) 0.17530(3) 0.292812(15) 0.01952(12) Uani 1 1 d .
S5 S 0.10908(12) 0.04892(11) 0.28993(5) 0.0251(3) Uani 1 1 d .
P1 P 0.39482(12) 0.10515(10) 0.37656(5) 0.0203(2) Uani 1 1 d .
P2 P 0.57198(12) 0.32061(11) 0.28814(5) 0.0232(3) Uani 1 1 d .
P3 P 0.21023(12) -0.17839(11) 0.12757(5) 0.0242(3) Uani 1 1 d .
B1 B 0.0081(5) 0.0647(5) 0.2181(2) 0.0267(12) Uani 1 1 d .
H1B H -0.109(7) 0.059(6) 0.222(3) 0.055(19) Uiso 1 1 d .
B2 B 0.1656(6) 0.1977(5) 0.2490(2) 0.0236(10) Uani 1 1 d .
H2B H 0.139(5) 0.262(5) 0.272(2) 0.025(13) Uiso 1 1 d .
B3 B 0.1287(6) 0.1586(5) 0.1741(2) 0.0231(10) Uani 1 1 d .
H3B H 0.092(6) 0.209(5) 0.148(2) 0.028(14) Uiso 1 1 d .
B4 B 0.0764(5) 0.0049(5) 0.1608(2) 0.0230(10) Uani 1 1 d .
H4B H 0.002(7) -0.052(6) 0.129(3) 0.054(19) Uiso 1 1 d .
B7 B 0.3111(5) 0.2235(4) 0.2033(2) 0.0167(9) Uani 1 1 d .
H7B H 0.357(6) 0.281(5) 0.189(2) 0.031(15) Uiso 1 1 d .
H78B H 0.354(6) 0.132(5) 0.188(2) 0.030(14) Uiso 1 1 d .
B8 B 0.2567(5) 0.0953(5) 0.1484(2) 0.0216(10) Uani 1 1 d .
H8B H 0.292(6) 0.106(5) 0.109(3) 0.031(15) Uiso 1 1 d .
B9 B 0.2076(5) -0.0500(5) 0.1795(2) 0.0221(10) Uani 1 1 d .
H9B H 0.290(6) -0.036(5) 0.215(3) 0.040(16) Uiso 1 1 d .
B10 B 0.0545(5) -0.0631(5) 0.2235(2) 0.0232(11) Uani 1 1 d .
H10B H -0.010(7) -0.149(6) 0.225(3) 0.06(2) Uiso 1 1 d .
C1 C 0.5631(5) 0.0786(4) 0.3807(2) 0.0253(10) Uani 1 1 d .
C2 C 0.5932(6) 0.0264(5) 0.3295(3) 0.0334(12) Uani 1 1 d .
H2 H 0.5295 0.0094 0.2962 0.040 Uiso 1 1 calc R
C3 C 0.7160(7) -0.0007(5) 0.3274(3) 0.0458(16) Uani 1 1 d .
H3 H 0.7355 -0.0372 0.2929 0.055 Uiso 1 1 calc R
C4 C 0.8096(7) 0.0255(7) 0.3754(4) 0.062(2) Uani 1 1 d .
H4 H 0.8936 0.0069 0.3738 0.074 Uiso 1 1 calc R
C5 C 0.7824(6) 0.0778(7) 0.4249(3) 0.057(2) Uani 1 1 d .
H5 H 0.8478 0.0957 0.4578 0.069 Uiso 1 1 calc R
C6 C 0.6591(5) 0.1055(5) 0.4280(2) 0.0352(12) Uani 1 1 d .
H6 H 0.6415 0.1428 0.4628 0.042 Uiso 1 1 calc R
C7 C 0.3893(5) 0.1940(4) 0.4425(2) 0.0237(9) Uani 1 1 d .
C8 C 0.3594(5) 0.2949(4) 0.4372(2) 0.0285(11) Uani 1 1 d .
H8 H 0.3445 0.3162 0.3999 0.034 Uiso 1 1 calc R
C9 C 0.3516(6) 0.3635(5) 0.4863(3) 0.0403(14) Uani 1 1 d .
H9 H 0.3325 0.4322 0.4824 0.048 Uiso 1 1 calc R
C10 C 0.3713(6) 0.3325(5) 0.5401(3) 0.0412(15) Uani 1 1 d .
H10 H 0.3665 0.3799 0.5735 0.049 Uiso 1 1 calc R
C11 C 0.3980(6) 0.2333(5) 0.5460(2) 0.0412(14) Uani 1 1 d .
H11 H 0.4110 0.2124 0.5836 0.049 Uiso 1 1 calc R
C12 C 0.4063(6) 0.1623(5) 0.4976(2) 0.0318(11) Uani 1 1 d .
H12 H 0.4234 0.0930 0.5023 0.038 Uiso 1 1 calc R
C13 C 0.2609(5) -0.0382(4) 0.3933(2) 0.0245(10) Uani 1 1 d .
C14 C 0.1313(5) -0.0428(5) 0.4175(2) 0.0324(11) Uani 1 1 d .
H14 H 0.1174 0.0278 0.4278 0.039 Uiso 1 1 calc R
C15 C 0.0238(6) -0.1479(6) 0.4265(3) 0.0442(15) Uani 1 1 d .
H15 H -0.0640 -0.1493 0.4421 0.053 Uiso 1 1 calc R
C16 C 0.0432(7) -0.2520(5) 0.4129(3) 0.0477(16) Uani 1 1 d .
H16 H -0.0310 -0.3246 0.4189 0.057 Uiso 1 1 calc R
C17 C 0.1722(7) -0.2481(5) 0.3906(3) 0.0534(17) Uani 1 1 d .
H17 H 0.1879 -0.3185 0.3824 0.064 Uiso 1 1 calc R
C18 C 0.2797(7) -0.1417(5) 0.3801(3) 0.0413(14) Uani 1 1 d .
H18 H 0.3666 -0.1406 0.3636 0.050 Uiso 1 1 calc R
C19 C 0.6571(5) 0.3143(4) 0.2189(2) 0.0287(11) Uani 1 1 d .
C20 C 0.6781(6) 0.2121(5) 0.1999(3) 0.0401(13) Uani 1 1 d .
H20 H 0.6494 0.1478 0.2229 0.048 Uiso 1 1 calc R
C21 C 0.7406(7) 0.2043(6) 0.1476(3) 0.0507(17) Uani 1 1 d .
H21 H 0.7574 0.1355 0.1361 0.061 Uiso 1 1 calc R
C22 C 0.7784(6) 0.2924(6) 0.1127(3) 0.0470(16) Uani 1 1 d .
H22 H 0.8215 0.2860 0.0771 0.056 Uiso 1 1 calc R
C23 C 0.7528(7) 0.3915(6) 0.1299(3) 0.0541(19) Uani 1 1 d .
H23 H 0.7763 0.4532 0.1053 0.065 Uiso 1 1 calc R
C24 C 0.6932(6) 0.4028(5) 0.1825(3) 0.0432(15) Uani 1 1 d .
H24 H 0.6770 0.4721 0.1936 0.052 Uiso 1 1 calc R
C25 C 0.7238(5) 0.3448(4) 0.3414(2) 0.0256(10) Uani 1 1 d .
C26 C 0.8470(5) 0.3196(4) 0.3289(2) 0.0305(11) Uani 1 1 d .
H26 H 0.8558 0.2883 0.2911 0.037 Uiso 1 1 calc R
C27 C 0.9552(6) 0.3404(5) 0.3713(3) 0.0397(13) Uani 1 1 d .
H27 H 1.0385 0.3243 0.3621 0.048 Uiso 1 1 calc R
C28 C 0.9439(6) 0.3838(6) 0.4263(3) 0.0433(15) Uani 1 1 d .
H28 H 1.0182 0.3965 0.4553 0.052 Uiso 1 1 calc R
C29 C 0.8231(6) 0.4089(5) 0.4395(2) 0.0382(13) Uani 1 1 d .
H29 H 0.8147 0.4386 0.4776 0.046 Uiso 1 1 calc R
C30 C 0.7143(5) 0.3911(4) 0.3973(2) 0.0298(11) Uani 1 1 d .
H30 H 0.6332 0.4104 0.4065 0.036 Uiso 1 1 calc R
C31 C 0.5691(5) 0.4685(4) 0.2950(2) 0.0268(10) Uani 1 1 d .
C32 C 0.6973(6) 0.5683(5) 0.3002(2) 0.0358(12) Uani 1 1 d .
H32 H 0.7880 0.5599 0.3018 0.043 Uiso 1 1 calc R
C33 C 0.6933(7) 0.6793(5) 0.3031(2) 0.0400(14) Uani 1 1 d .
H33 H 0.7808 0.7462 0.3067 0.048 Uiso 1 1 calc R
C34 C 0.5613(7) 0.6922(5) 0.3008(3) 0.0450(15) Uani 1 1 d .
H34 H 0.5584 0.7680 0.3020 0.054 Uiso 1 1 calc R
C35 C 0.4333(7) 0.5943(5) 0.2968(3) 0.0477(16) Uani 1 1 d .
H35 H 0.3429 0.6033 0.2961 0.057 Uiso 1 1 calc R
C36 C 0.4370(6) 0.4835(5) 0.2937(3) 0.0377(13) Uani 1 1 d .
H36 H 0.3490 0.4171 0.2907 0.045 Uiso 1 1 calc R
C37 C 0.3910(5) -0.1494(4) 0.1013(2) 0.0326(12) Uani 1 1 d .
C38 C 0.4167(8) -0.1583(8) 0.0444(3) 0.068(2) Uani 1 1 d .
H38 H 0.3410 -0.1725 0.0159 0.082 Uiso 1 1 calc R
C39 C 0.5565(10) -0.1465(10) 0.0274(4) 0.087(3) Uani 1 1 d .
H39 H 0.5718 -0.1567 -0.0126 0.105 Uiso 1 1 calc R
C40 C 0.6681(8) -0.1212(6) 0.0660(4) 0.063(2) Uani 1 1 d .
H40 H 0.7622 -0.1104 0.0539 0.076 Uiso 1 1 calc R
C41 C 0.6424(7) -0.1114(8) 0.1237(4) 0.084(3) Uani 1 1 d .
H41 H 0.7193 -0.0954 0.1519 0.101 Uiso 1 1 calc R
C42 C 0.5053(6) -0.1247(8) 0.1414(3) 0.073(3) Uani 1 1 d .
H42 H 0.4900 -0.1166 0.1815 0.087 Uiso 1 1 calc R
C43 C 0.0858(5) -0.2154(5) 0.0643(2) 0.0307(11) Uani 1 1 d .
C44 C -0.0226(8) -0.3244(6) 0.0548(3) 0.064(2) Uani 1 1 d .
H44 H -0.0279 -0.3837 0.0793 0.077 Uiso 1 1 calc R
C45 C -0.1250(9) -0.3470(7) 0.0088(3) 0.083(3) Uani 1 1 d .
H45 H -0.2020 -0.4212 0.0031 0.099 Uiso 1 1 calc R
C46 C -0.1160(7) -0.2644(6) -0.0279(2) 0.0480(17) Uani 1 1 d .
H46 H -0.1865 -0.2809 -0.0588 0.058 Uiso 1 1 calc R
C47 C -0.0033(6) -0.1555(5) -0.0199(2) 0.0359(12) Uani 1 1 d .
H47 H 0.0056 -0.0984 -0.0461 0.043 Uiso 1 1 calc R
C48 C 0.0959(6) -0.1313(4) 0.0267(2) 0.0305(11) Uani 1 1 d .
H48 H 0.1715 -0.0565 0.0329 0.037 Uiso 1 1 calc R
C49 C 0.1705(5) -0.3126(4) 0.1617(2) 0.0278(10) Uani 1 1 d .
C50 C 0.1067(6) -0.3287(5) 0.2143(3) 0.0388(13) Uani 1 1 d .
H50 H 0.0870 -0.2671 0.2345 0.047 Uiso 1 1 calc R
C51 C 0.0712(7) -0.4353(6) 0.2377(3) 0.0462(15) Uani 1 1 d .
H51 H 0.0277 -0.4461 0.2740 0.055 Uiso 1 1 calc R
C52 C 0.0985(6) -0.5247(5) 0.2090(3) 0.0410(14) Uani 1 1 d .
H52 H 0.0715 -0.5980 0.2247 0.049 Uiso 1 1 calc R
C53 C 0.1649(8) -0.5085(5) 0.1575(3) 0.0539(18) Uani 1 1 d .
H53 H 0.1862 -0.5699 0.1380 0.065 Uiso 1 1 calc R
C54 C 0.2005(8) -0.4045(5) 0.1341(3) 0.0505(17) Uani 1 1 d .
H54 H 0.2467 -0.3943 0.0984 0.061 Uiso 1 1 calc R
C60 C 0.5285(14) 0.5929(17) 0.1442(7) 0.176(8) Uani 1 1 d .
H60A H 0.4729 0.6440 0.1495 0.211 Uiso 1 1 calc R
H60B H 0.5002 0.5355 0.1735 0.211 Uiso 1 1 calc R
Cl1 Cl 0.4906(3) 0.5165(3) 0.07043(14) 0.1082(10) Uani 1 1 d .
Cl2 Cl 0.7226(4) 0.6800(4) 0.15261(18) 0.1462(14) Uani 1 1 d .

loop_
_atom_site_aniso_label
_atom_site_aniso_U_11
_atom_site_aniso_U_22
_atom_site_aniso_U_33
_atom_site_aniso_U_23
_atom_site_aniso_U_13
_atom_site_aniso_U_12
Rh6 0.02137(17) 0.02188(19) 0.01542(18) -0.00008(13) 0.00155(12) 0.00859(13)
S5 0.0225(5) 0.0351(6) 0.0182(5) 0.0034(5) 0.0025(4) 0.0112(5)
P1 0.0226(5) 0.0214(5) 0.0167(5) -0.0003(5) 0.0009(4) 0.0084(4)
P2 0.0255(5) 0.0216(6) 0.0204(6) -0.0023(5) 0.0042(4) 0.0070(5)
P3 0.0255(5) 0.0204(6) 0.0229(6) -0.0006(5) 0.0023(4) 0.0048(5)
B1 0.022(2) 0.037(3) 0.020(3) 0.003(2) 0.0024(19) 0.010(2)
B2 0.031(3) 0.026(3) 0.018(2) 0.002(2) 0.0011(19) 0.016(2)
B3 0.032(3) 0.023(3) 0.017(2) 0.004(2) 0.0000(19) 0.013(2)
B4 0.021(2) 0.027(3) 0.020(2) -0.001(2) -0.0027(18) 0.009(2)
B7 0.022(2) 0.014(2) 0.014(2) 0.0032(18) 0.0006(17) 0.0053(18)
B8 0.026(2) 0.025(3) 0.016(2) 0.002(2) 0.0053(18) 0.011(2)
B9 0.023(2) 0.025(3) 0.017(2) -0.001(2) -0.0001(18) 0.0082(19)
B10 0.024(2) 0.026(3) 0.019(2) 0.003(2) 0.0022(18) 0.009(2)
C1 0.023(2) 0.025(2) 0.031(3) 0.007(2) 0.0064(18) 0.0103(18)
C2 0.036(3) 0.028(3) 0.038(3) 0.009(2) 0.013(2) 0.012(2)
C3 0.050(3) 0.040(3) 0.063(4) 0.028(3) 0.036(3) 0.030(3)
C4 0.040(3) 0.082(5) 0.090(6) 0.057(5) 0.037(4) 0.040(3)
C5 0.032(3) 0.085(5) 0.068(5) 0.052(4) 0.011(3) 0.028(3)
C6 0.027(2) 0.045(3) 0.033(3) 0.019(2) 0.003(2) 0.011(2)
C7 0.024(2) 0.022(2) 0.023(2) -0.0002(19) 0.0030(17) 0.0065(17)
C8 0.030(2) 0.028(2) 0.026(2) 0.001(2) 0.0073(18) 0.0102(19)
C9 0.041(3) 0.028(3) 0.047(3) -0.007(3) 0.017(2) 0.009(2)
C10 0.051(3) 0.030(3) 0.033(3) -0.009(2) 0.017(2) 0.006(2)
C11 0.053(3) 0.039(3) 0.021(3) -0.004(2) 0.009(2) 0.006(3)
C12 0.041(3) 0.029(3) 0.021(2) -0.001(2) 0.005(2) 0.009(2)
C13 0.028(2) 0.023(2) 0.020(2) 0.0023(19) -0.0023(17) 0.0069(18)
C14 0.026(2) 0.030(3) 0.038(3) 0.008(2) 0.001(2) 0.007(2)
C15 0.026(2) 0.050(4) 0.047(4) 0.013(3) 0.000(2) 0.002(2)
C16 0.052(3) 0.030(3) 0.046(4) 0.013(3) -0.003(3) -0.003(3)
C17 0.058(4) 0.025(3) 0.070(5) 0.006(3) 0.011(3) 0.008(3)
C18 0.046(3) 0.029(3) 0.046(3) 0.002(3) 0.008(3) 0.011(2)
C19 0.025(2) 0.034(3) 0.023(2) -0.004(2) 0.0025(18) 0.007(2)
C20 0.049(3) 0.045(3) 0.033(3) -0.006(3) 0.007(2) 0.026(3)
C21 0.055(4) 0.064(4) 0.037(3) -0.021(3) 0.005(3) 0.032(3)
C22 0.038(3) 0.065(4) 0.029(3) -0.011(3) 0.010(2) 0.011(3)
C23 0.055(4) 0.047(4) 0.038(3) 0.004(3) 0.021(3) -0.008(3)
C24 0.048(3) 0.032(3) 0.038(3) -0.003(3) 0.014(3) 0.002(2)
C25 0.024(2) 0.023(2) 0.024(2) 0.0000(19) 0.0026(17) 0.0026(17)
C26 0.031(2) 0.030(3) 0.028(3) 0.002(2) 0.0050(19) 0.009(2)
C27 0.030(2) 0.051(3) 0.037(3) 0.001(3) 0.003(2) 0.014(2)
C28 0.029(3) 0.055(4) 0.037(3) 0.001(3) -0.009(2) 0.007(2)
C29 0.039(3) 0.041(3) 0.023(3) -0.006(2) -0.001(2) 0.004(2)
C30 0.030(2) 0.025(2) 0.028(3) -0.002(2) 0.0046(19) 0.0038(19)
C31 0.038(2) 0.024(2) 0.018(2) -0.0011(19) 0.0042(18) 0.011(2)
C32 0.040(3) 0.029(3) 0.035(3) 0.000(2) 0.009(2) 0.009(2)
C33 0.059(3) 0.025(3) 0.029(3) -0.003(2) 0.008(2) 0.009(2)
C34 0.070(4) 0.029(3) 0.036(3) -0.009(3) -0.004(3) 0.022(3)
C35 0.057(4) 0.038(3) 0.053(4) -0.017(3) -0.011(3) 0.028(3)
C36 0.041(3) 0.031(3) 0.039(3) -0.012(2) -0.006(2) 0.014(2)
C37 0.032(2) 0.022(2) 0.039(3) -0.005(2) 0.012(2) 0.0058(19)
C38 0.064(4) 0.116(7) 0.043(4) 0.020(4) 0.018(3) 0.053(5)
C39 0.078(6) 0.141(9) 0.070(6) 0.036(6) 0.047(5) 0.065(6)
C40 0.043(3) 0.050(4) 0.093(6) 0.000(4) 0.031(4) 0.014(3)
C41 0.027(3) 0.096(6) 0.103(7) -0.054(6) 0.000(3) 0.005(3)
C42 0.028(3) 0.098(6) 0.069(5) -0.050(5) 0.002(3) 0.009(3)
C43 0.031(2) 0.029(3) 0.023(2) -0.002(2) -0.0001(19) 0.002(2)
C44 0.072(5) 0.046(4) 0.036(3) 0.013(3) -0.015(3) -0.020(3)
C45 0.082(5) 0.061(5) 0.048(4) 0.019(4) -0.028(4) -0.039(4)
C46 0.047(3) 0.054(4) 0.023(3) 0.004(3) -0.003(2) -0.003(3)
C47 0.044(3) 0.039(3) 0.022(2) 0.002(2) 0.001(2) 0.013(2)
C48 0.038(3) 0.023(2) 0.026(3) -0.002(2) -0.001(2) 0.008(2)
C49 0.027(2) 0.023(2) 0.030(3) 0.004(2) -0.0016(18) 0.0052(18)
C50 0.044(3) 0.040(3) 0.037(3) 0.006(3) 0.003(2) 0.021(3)
C51 0.051(3) 0.049(4) 0.047(4) 0.026(3) 0.010(3) 0.024(3)
C52 0.043(3) 0.027(3) 0.050(4) 0.015(3) -0.007(3) 0.008(2)
C53 0.075(5) 0.024(3) 0.064(5) 0.005(3) 0.012(4) 0.020(3)
C54 0.075(4) 0.024(3) 0.051(4) 0.002(3) 0.023(3) 0.016(3)
C60 0.094(9) 0.25(2) 0.141(13) -0.043(13) -0.032(9) 0.024(11)
Cl1 0.0710(14) 0.121(2) 0.119(2) -0.0386(19) -0.0118(14) 0.0315(14)
Cl2 0.123(3) 0.141(3) 0.143(3) 0.007(3) -0.010(2) 0.015(2)

loop_
_atom_type_symbol
_atom_type_description
_atom_type_scat_dispersion_real
_atom_type_scat_dispersion_imag
_atom_type_scat_source
C C 0.0033 0.0016 'International Tables Vol C Tables 4.2.6.8 and 6.1.1.4'
H H 0.0000 0.0000 'International Tables Vol C Tables 4.2.6.8 and 6.1.1.4'
B B 0.0013 0.0007 'International Tables Vol C Tables 4.2.6.8 and 6.1.1.4'
P P 0.1023 0.0942 'International Tables Vol C Tables 4.2.6.8 and 6.1.1.4'
S S 0.1246 0.1234 'International Tables Vol C Tables 4.2.6.8 and 6.1.1.4'
Cl Cl 0.1484 0.1585 'International Tables Vol C Tables 4.2.6.8 and 6.1.1.4'
Rh Rh -1.1178 0.9187 'International Tables Vol C Tables 4.2.6.8 and 6.1.1.4'

loop_
_geom_angle_atom_site_label_1
_geom_angle_atom_site_label_2
_geom_angle_atom_site_label_3
_geom_angle
B2 Rh6 P2 116.67(15)
B2 Rh6 B7 46.12(18)
P2 Rh6 B7 83.61(12)
B2 Rh6 P1 136.87(14)
P2 Rh6 P1 98.48(5)
B7 Rh6 P1 172.35(13)
B2 Rh6 S5 53.01(15)
P2 Rh6 S5 169.57(5)
B7 Rh6 S5 88.49(12)
P1 Rh6 S5 90.24(5)
B10 S5 B1 55.6(3)
B10 S5 B2 99.0(2)
B1 S5 B2 55.7(2)
B10 S5 Rh6 113.05(16)
B1 S5 Rh6 109.47(16)
B2 S5 Rh6 60.54(15)
C7 P1 C1 107.9(2)
C7 P1 C13 99.5(2)
C1 P1 C13 101.1(2)
C7 P1 Rh6 114.28(18)
C1 P1 Rh6 115.28(16)
C13 P1 Rh6 116.88(16)
C19 P2 C31 103.4(2)
C19 P2 C25 101.8(2)
C31 P2 C25 98.7(2)
C19 P2 Rh6 113.74(15)
C31 P2 Rh6 114.30(17)
C25 P2 Rh6 122.23(16)
C49 P3 C43 105.9(2)
C49 P3 C37 103.1(2)
C43 P3 C37 107.1(2)
C49 P3 B9 113.6(2)
C43 P3 B9 114.9(2)
C37 P3 B9 111.3(2)
B3 B1 B4 61.3(3)
B3 B1 B10 109.1(4)
B4 B1 B10 57.4(3)
B3 B1 B2 58.1(3)
B4 B1 B2 105.0(3)
B10 B1 B2 108.5(4)
B3 B1 S5 111.2(3)
B4 B1 S5 106.3(3)
B10 B1 S5 60.1(3)
B2 B1 S5 63.3(2)
B3 B1 H1B 123(3)
B4 B1 H1B 127(3)
B10 B1 H1B 121(3)
B2 B1 H1B 121(3)
S5 B1 H1B 117(3)
B7 B2 B3 60.9(3)
B7 B2 B1 109.3(4)
B3 B2 B1 57.0(3)
B7 B2 S5 115.7(3)
B3 B2 S5 108.4(3)
B1 B2 S5 61.0(3)
B7 B2 Rh6 68.7(2)
B3 B2 Rh6 119.9(3)
B1 B2 Rh6 119.1(3)
S5 B2 Rh6 66.46(17)
B7 B2 H2B 125(3)
B3 B2 H2B 125(3)
B1 B2 H2B 116(3)
S5 B2 H2B 112(3)
Rh6 B2 H2B 110(3)
B1 B3 B2 64.9(3)
B1 B3 B4 59.4(3)
B2 B3 B4 108.7(4)
B1 B3 B7 114.7(4)
B2 B3 B7 59.5(3)
B4 B3 B7 110.2(4)
B1 B3 B8 109.5(4)
B2 B3 B8 107.8(4)
B4 B3 B8 58.9(3)
B7 B3 B8 62.0(3)
B1 B3 H3B 119(3)
B2 B3 H3B 121(3)
B4 B3 H3B 124(3)
B7 B3 H3B 117(3)
B8 B3 H3B 122(3)
B10 B4 B1 63.5(3)
B10 B4 B9 63.3(3)
B1 B4 B9 116.1(4)
B10 B4 B8 115.2(4)
B1 B4 B8 111.6(4)
B9 B4 B8 64.8(3)
B10 B4 B3 112.4(4)
B1 B4 B3 59.2(3)
B9 B4 B3 115.6(4)
B8 B4 B3 61.7(3)
B10 B4 H4B 108(4)
B1 B4 H4B 118(4)
B9 B4 H4B 110(4)
B8 B4 H4B 125(4)
B3 B4 H4B 128(4)
B2 B7 B3 59.5(3)
B2 B7 B8 106.1(3)
B3 B7 B8 59.9(3)
B2 B7 Rh6 65.2(2)
B3 B7 Rh6 115.9(3)
B8 B7 Rh6 111.7(3)
B2 B7 H7B 130(4)
B3 B7 H7B 113(4)
B8 B7 H7B 110(4)
Rh6 B7 H7B 127(4)
B2 B7 H78B 118(2)
B3 B7 H78B 98(2)
Rh6 B7 H78B 80(2)
H7B B7 H78B 112(5)
B4 B8 B3 59.3(3)
B4 B8 B7 107.3(3)
B3 B8 B7 58.1(3)
B4 B8 B9 57.1(3)
B3 B8 B9 107.3(3)
B7 B8 B9 114.7(4)
B4 B8 H78B 122(2)
B3 B8 H78B 102(3)
B7 B8 H78B 48(3)
B9 B8 H78B 85(3)
B4 B8 H8B 122(3)
B3 B8 H8B 120(3)
B7 B8 H8B 119(3)
B9 B8 H8B 121(3)
H78B B8 H8B 114(4)
B4 B9 B10 57.4(3)
B4 B9 B8 58.1(3)
B10 B9 B8 105.1(4)
B4 B9 P3 114.6(3)
B10 B9 P3 121.8(3)
B8 B9 P3 116.5(3)
B4 B9 H9B 138(3)
B10 B9 H9B 98(3)
B8 B9 H9B 106(3)
P3 B9 H9B 107(3)
B4 B10 B9 59.3(3)
B4 B10 B1 59.0(3)
B9 B10 B1 109.1(4)
B4 B10 S5 110.9(3)
B9 B10 S5 111.7(3)
B1 B10 S5 64.3(3)
B4 B10 H10B 123(4)
B9 B10 H10B 111(4)
B1 B10 H10B 130(4)
S5 B10 H10B 123(4)
C6 C1 C2 119.0(5)
C6 C1 P1 126.5(4)
C2 C1 P1 114.5(4)
C3 C2 C1 120.1(6)
C3 C2 H2 119.9
C1 C2 H2 119.9
C4 C3 C2 120.0(6)
C4 C3 H3 120.0
C2 C3 H3 120.0
C5 C4 C3 120.3(6)
C5 C4 H4 119.8
C3 C4 H4 119.8
C4 C5 C6 120.7(6)
C4 C5 H5 119.7
C6 C5 H5 119.7
C1 C6 C5 119.9(6)
C1 C6 H6 120.1
C5 C6 H6 120.1
C12 C7 C8 118.9(4)
C12 C7 P1 122.5(4)
C8 C7 P1 118.5(4)
C9 C8 C7 120.3(5)
C9 C8 H8 119.9
C7 C8 H8 119.9
C10 C9 C8 120.1(6)
C10 C9 H9 119.9
C8 C9 H9 119.9
C9 C10 C11 120.3(5)
C9 C10 H10 119.8
C11 C10 H10 119.8
C10 C11 C12 121.1(6)
C10 C11 H11 119.5
C12 C11 H11 119.5
C7 C12 C11 119.3(6)
C7 C12 H12 120.4
C11 C12 H12 120.4
C18 C13 C14 118.3(5)
C18 C13 P1 122.6(4)
C14 C13 P1 118.9(4)
C15 C14 C13 121.1(5)
C15 C14 H14 119.5
C13 C14 H14 119.5
C14 C15 C16 120.4(6)
C14 C15 H15 119.8
C16 C15 H15 119.8
C17 C16 C15 118.9(5)
C17 C16 H16 120.5
C15 C16 H16 120.5
C16 C17 C18 120.7(6)
C16 C17 H17 119.6
C18 C17 H17 119.6
C13 C18 C17 120.6(6)
C13 C18 H18 119.7
C17 C18 H18 119.7
C24 C19 C20 117.6(5)
C24 C19 P2 123.2(4)
C20 C19 P2 119.0(4)
C21 C20 C19 120.3(6)
C21 C20 H20 119.8
C19 C20 H20 119.8
C22 C21 C20 121.6(6)
C22 C21 H21 119.2
C20 C21 H21 119.2
C21 C22 C23 118.5(5)
C21 C22 H22 120.7
C23 C22 H22 120.7
C22 C23 C24 121.1(6)
C22 C23 H23 119.4
C24 C23 H23 119.4
C19 C24 C23 120.7(6)
C19 C24 H24 119.7
C23 C24 H24 119.7
C30 C25 C26 118.4(5)
C30 C25 P2 117.4(4)
C26 C25 P2 124.2(4)
C27 C26 C25 120.3(5)
C27 C26 H26 119.8
C25 C26 H26 119.8
C28 C27 C26 121.0(5)
C28 C27 H27 119.5
C26 C27 H27 119.5
C27 C28 C29 119.5(5)
C27 C28 H28 120.3
C29 C28 H28 120.3
C28 C29 C30 120.6(5)
C28 C29 H29 119.7
C30 C29 H29 119.7
C29 C30 C25 120.2(5)
C29 C30 H30 119.9
C25 C30 H30 119.9
C36 C31 C32 118.3(5)
C36 C31 P2 120.0(4)
C32 C31 P2 121.6(4)
C33 C32 C31 120.9(5)
C33 C32 H32 119.6
C31 C32 H32 119.6
C34 C33 C32 119.9(5)
C34 C33 H33 120.1
C32 C33 H33 120.1
C33 C34 C35 120.0(6)
C33 C34 H34 120.0
C35 C34 H34 120.0
C36 C35 C34 120.2(6)
C36 C35 H35 119.9
C34 C35 H35 119.9
C35 C36 C31 120.7(5)
C35 C36 H36 119.7
C31 C36 H36 119.7
C38 C37 C42 118.3(6)
C38 C37 P3 123.0(5)
C42 C37 P3 118.6(5)
C37 C38 C39 120.0(8)
C37 C38 H38 120.0
C39 C38 H38 120.0
C40 C39 C38 121.9(8)
C40 C39 H39 119.0
C38 C39 H39 119.0
C39 C40 C41 118.1(7)
C39 C40 H40 121.0
C41 C40 H40 121.0
C40 C41 C42 120.9(8)
C40 C41 H41 119.6
C42 C41 H41 119.6
C37 C42 C41 120.8(7)
C37 C42 H42 119.6
C41 C42 H42 119.6
C44 C43 C48 119.7(5)
C44 C43 P3 120.6(5)
C48 C43 P3 119.7(4)
C43 C44 C45 119.4(6)
C43 C44 H44 120.3
C45 C44 H44 120.3
C46 C45 C44 121.0(6)
C46 C45 H45 119.5
C44 C45 H45 119.5
C45 C46 C47 119.9(6)
C45 C46 H46 120.1
C47 C46 H46 120.1
C48 C47 C46 119.3(6)
C48 C47 H47 120.3
C46 C47 H47 120.3
C43 C48 C47 120.7(5)
C43 C48 H48 119.7
C47 C48 H48 119.7
C50 C49 C54 118.2(5)
C50 C49 P3 121.7(4)
C54 C49 P3 120.1(4)
C49 C50 C51 119.9(6)
C49 C50 H50 120.0
C51 C50 H50 120.0
C52 C51 C50 120.5(6)
C52 C51 H51 119.7
C50 C51 H51 119.7
C51 C52 C53 119.9(6)
C51 C52 H52 120.1
C53 C52 H52 120.1
C54 C53 C52 120.2(6)
C54 C53 H53 119.9
C52 C53 H53 119.9
C53 C54 C49 121.3(6)
C53 C54 H54 119.4
C49 C54 H54 119.4
Cl2 C60 Cl1 107.6(8)
Cl2 C60 H60A 110.2
Cl1 C60 H60A 110.2
Cl2 C60 H60B 110.2
Cl1 C60 H60B 110.2
H60A C60 H60B 108.5

loop_
_geom_bond_atom_site_label_1
_geom_bond_atom_site_label_2
_geom_bond_distance
Rh6 B2 2.219(6)
Rh6 P2 2.2726(15)
Rh6 B7 2.276(5)
Rh6 P1 2.2872(16)
Rh6 S5 2.3364(15)
S5 B10 1.916(5)
S5 B1 1.992(6)
S5 B2 2.035(6)
P1 C7 1.830(5)
P1 C1 1.831(5)
P1 C13 1.857(5)
P2 C19 1.841(5)
P2 C31 1.841(5)
P2 C25 1.855(5)
P3 C49 1.811(5)
P3 C43 1.818(5)
P3 C37 1.829(5)
P3 B9 1.929(5)
B1 B3 1.741(8)
B1 B4 1.745(8)
B1 B10 1.822(9)
B1 B2 1.881(8)
B1 H1B 1.15(7)
B2 B7 1.761(7)
B2 B3 1.762(8)
B2 H2B 1.05(5)
B3 B4 1.778(8)
B3 B7 1.787(7)
B3 B8 1.821(8)
B3 H3B 1.06(6)
B4 B10 1.715(8)
B4 B9 1.750(8)
B4 B8 1.771(7)
B4 H4B 1.05(7)
B7 B8 1.858(7)
B7 H7B 0.79(6)
B7 H78B 1.38(6)
B8 B9 1.888(8)
B8 H78B 1.25(5)
B8 H8B 0.98(6)
B9 B10 1.819(7)
B9 H9B 1.11(6)
B10 H10B 1.02(7)
C1 C6 1.379(7)
C1 C2 1.400(7)
C2 C3 1.388(8)
C2 H2 0.9500
C3 C4 1.376(10)
C3 H3 0.9500
C4 C5 1.358(11)
C4 H4 0.9500
C5 C6 1.399(8)
C5 H5 0.9500
C6 H6 0.9500
C7 C12 1.393(7)
C7 C8 1.404(7)
C8 C9 1.391(7)
C8 H8 0.9500
C9 C10 1.366(9)
C9 H9 0.9500
C10 C11 1.370(9)
C10 H10 0.9500
C11 C12 1.396(7)
C11 H11 0.9500
C12 H12 0.9500
C13 C18 1.379(7)
C13 C14 1.403(7)
C14 C15 1.378(7)
C14 H14 0.9500
C15 C16 1.389(9)
C15 H15 0.9500
C16 C17 1.383(9)
C16 H16 0.9500
C17 C18 1.397(8)
C17 H17 0.9500
C18 H18 0.9500
C19 C24 1.382(8)
C19 C20 1.401(7)
C20 C21 1.388(8)
C20 H20 0.9500
C21 C22 1.355(10)
C21 H21 0.9500
C22 C23 1.379(10)
C22 H22 0.9500
C23 C24 1.389(8)
C23 H23 0.9500
C24 H24 0.9500
C25 C30 1.397(7)
C25 C26 1.408(7)
C26 C27 1.383(8)
C26 H26 0.9500
C27 C28 1.371(8)
C27 H27 0.9500
C28 C29 1.388(8)
C28 H28 0.9500
C29 C30 1.391(7)
C29 H29 0.9500
C30 H30 0.9500
C31 C36 1.400(8)
C31 C32 1.403(7)
C32 C33 1.388(8)
C32 H32 0.9500
C33 C34 1.386(9)
C33 H33 0.9500
C34 C35 1.390(9)
C34 H34 0.9500
C35 C36 1.385(8)
C35 H35 0.9500
C36 H36 0.9500
C37 C38 1.355(9)
C37 C42 1.383(9)
C38 C39 1.414(10)
C38 H38 0.9500
C39 C40 1.342(12)
C39 H39 0.9500
C40 C41 1.371(12)
C40 H40 0.9500
C41 C42 1.390(9)
C41 H41 0.9500
C42 H42 0.9500
C43 C44 1.377(7)
C43 C48 1.387(8)
C44 C45 1.400(9)
C44 H44 0.9500
C45 C46 1.362(10)
C45 H45 0.9500
C46 C47 1.392(8)
C46 H46 0.9500
C47 C48 1.388(7)
C47 H47 0.9500
C48 H48 0.9500
C49 C50 1.382(8)
C49 C54 1.396(8)
C50 C51 1.393(9)
C50 H50 0.9500
C51 C52 1.367(9)
C51 H51 0.9500
C52 C53 1.369(9)
C52 H52 0.9500
C53 C54 1.363(9)
C53 H53 0.9500
C54 H54 0.9500
C60 Cl2 1.828(13)
C60 Cl1 1.852(15)
C60 H60A 0.9900
C60 H60B 0.9900

loop_
_geom_torsion_atom_site_label_1
_geom_torsion_atom_site_label_2
_geom_torsion_atom_site_label_3
_geom_torsion_atom_site_label_4
_geom_torsion
B2 Rh6 S5 B10 87.4(3)
P2 Rh6 S5 B10 96.2(3)
B7 Rh6 S5 B10 55.5(2)
P1 Rh6 S5 B10 -117.0(2)
B2 Rh6 S5 B1 27.5(3)
P2 Rh6 S5 B1 36.3(3)
B7 Rh6 S5 B1 -4.4(2)
P1 Rh6 S5 B1 -176.87(19)
P2 Rh6 S5 B2 8.7(3)
B7 Rh6 S5 B2 -32.0(2)
P1 Rh6 S5 B2 155.58(18)
B2 Rh6 P1 C7 -67.9(3)
P2 Rh6 P1 C7 77.49(16)
S5 Rh6 P1 C7 -96.77(16)
B2 Rh6 P1 C1 166.2(3)
P2 Rh6 P1 C1 -48.38(18)
S5 Rh6 P1 C1 137.36(18)
B2 Rh6 P1 C13 47.7(3)
P2 Rh6 P1 C13 -166.97(18)
S5 Rh6 P1 C13 18.77(18)
B2 Rh6 P2 C19 -79.4(3)
B7 Rh6 P2 C19 -46.2(2)
P1 Rh6 P2 C19 126.4(2)
S5 Rh6 P2 C19 -87.2(3)
B2 Rh6 P2 C31 39.0(2)
B7 Rh6 P2 C31 72.2(2)
P1 Rh6 P2 C31 -115.21(18)
S5 Rh6 P2 C31 31.2(3)
B2 Rh6 P2 C25 157.8(2)
B7 Rh6 P2 C25 -169.0(2)
P1 Rh6 P2 C25 3.60(19)
S5 Rh6 P2 C25 150.0(3)
B10 S5 B1 B3 -100.4(4)
B2 S5 B1 B3 33.9(3)
Rh6 S5 B1 B3 4.7(4)
B10 S5 B1 B4 -35.4(3)
B2 S5 B1 B4 98.9(4)
Rh6 S5 B1 B4 69.7(3)
B2 S5 B1 B10 134.3(3)
Rh6 S5 B1 B10 105.1(2)
B10 S5 B1 B2 -134.3(3)
Rh6 S5 B1 B2 -29.2(2)
B3 B1 B2 B7 -32.8(4)
B4 B1 B2 B7 8.4(5)
B10 B1 B2 B7 68.5(5)
S5 B1 B2 B7 109.4(4)
B4 B1 B2 B3 41.2(4)
B10 B1 B2 B3 101.4(4)
S5 B1 B2 B3 142.2(4)
B3 B1 B2 S5 -142.2(4)
B4 B1 B2 S5 -101.0(4)
B10 B1 B2 S5 -40.9(3)
B3 B1 B2 Rh6 -108.6(4)
B4 B1 B2 Rh6 -67.3(5)
B10 B1 B2 Rh6 -7.2(5)
S5 B1 B2 Rh6 33.7(3)
B10 S5 B2 B7 -62.0(4)
B1 S5 B2 B7 -98.7(4)
Rh6 S5 B2 B7 49.4(3)
B10 S5 B2 B3 3.9(4)
B1 S5 B2 B3 -32.8(3)
Rh6 S5 B2 B3 115.3(3)
B10 S5 B2 B1 36.7(3)
Rh6 S5 B2 B1 148.1(3)
B10 S5 B2 Rh6 -111.44(18)
B1 S5 B2 Rh6 -148.1(3)
P2 Rh6 B2 B7 49.0(3)
P1 Rh6 B2 B7 -169.96(18)
S5 Rh6 B2 B7 -132.8(3)
P2 Rh6 B2 B3 83.3(4)
B7 Rh6 B2 B3 34.3(3)
P1 Rh6 B2 B3 -135.6(3)
S5 Rh6 B2 B3 -98.4(4)
P2 Rh6 B2 B1 149.8(3)
B7 Rh6 B2 B1 100.8(4)
P1 Rh6 B2 B1 -69.1(4)
S5 Rh6 B2 B1 -31.9(3)
P2 Rh6 B2 S5 -178.24(6)
B7 Rh6 B2 S5 132.8(3)
P1 Rh6 B2 S5 -37.2(2)
B4 B1 B3 B2 -133.5(4)
B10 B1 B3 B2 -100.4(4)
S5 B1 B3 B2 -36.0(3)
B10 B1 B3 B4 33.1(3)
B2 B1 B3 B4 133.5(4)
S5 B1 B3 B4 97.5(4)
B4 B1 B3 B7 -99.8(4)
B10 B1 B3 B7 -66.7(5)
B2 B1 B3 B7 33.7(4)
S5 B1 B3 B7 -2.3(5)
B4 B1 B3 B8 -32.4(3)
B10 B1 B3 B8 0.6(5)
B2 B1 B3 B8 101.1(4)
S5 B1 B3 B8 65.1(4)
B7 B2 B3 B1 144.2(4)
S5 B2 B3 B1 34.4(3)
Rh6 B2 B3 B1 107.3(4)
B7 B2 B3 B4 102.9(4)
B1 B2 B3 B4 -41.3(4)
S5 B2 B3 B4 -6.9(4)
Rh6 B2 B3 B4 66.0(4)
B1 B2 B3 B7 -144.2(4)
S5 B2 B3 B7 -109.8(3)
Rh6 B2 B3 B7 -36.9(3)
B7 B2 B3 B8 40.5(3)
B1 B2 B3 B8 -103.7(4)
S5 B2 B3 B8 -69.3(4)
Rh6 B2 B3 B8 3.6(5)
B3 B1 B4 B10 142.3(4)
B2 B1 B4 B10 102.7(4)
S5 B1 B4 B10 36.6(3)
B3 B1 B4 B9 105.6(4)
B10 B1 B4 B9 -36.7(4)
B2 B1 B4 B9 66.0(5)
S5 B1 B4 B9 -0.1(5)
B3 B1 B4 B8 34.0(4)
B10 B1 B4 B8 -108.3(4)
B2 B1 B4 B8 -5.6(5)
S5 B1 B4 B8 -71.7(4)
B10 B1 B4 B3 -142.3(4)
B2 B1 B4 B3 -39.6(3)
S5 B1 B4 B3 -105.7(3)
B1 B3 B4 B10 -36.3(4)
B2 B3 B4 B10 7.7(5)
B7 B3 B4 B10 71.2(5)
B8 B3 B4 B10 107.5(4)
B2 B3 B4 B1 44.0(4)
B7 B3 B4 B1 107.5(4)
B8 B3 B4 B1 143.8(4)
B1 B3 B4 B9 -106.4(4)
B2 B3 B4 B9 -62.4(5)
B7 B3 B4 B9 1.1(5)
B8 B3 B4 B9 37.5(4)
B1 B3 B4 B8 -143.8(4)
B2 B3 B4 B8 -99.9(4)
B7 B3 B4 B8 -36.4(4)
B1 B2 B7 B3 31.3(4)
S5 B2 B7 B3 97.6(4)
Rh6 B2 B7 B3 146.0(3)
B3 B2 B7 B8 -39.1(3)
B1 B2 B7 B8 -7.8(5)
S5 B2 B7 B8 58.5(4)
Rh6 B2 B7 B8 106.9(3)
B3 B2 B7 Rh6 -146.0(3)
B1 B2 B7 Rh6 -114.7(4)
S5 B2 B7 Rh6 -48.4(2)
B1 B3 B7 B2 -35.7(4)
B4 B3 B7 B2 -100.4(4)
B8 B3 B7 B2 -135.5(4)
B1 B3 B7 B8 99.8(5)
B2 B3 B7 B8 135.5(4)
B4 B3 B7 B8 35.1(3)
B1 B3 B7 Rh6 -1.3(5)
B2 B3 B7 Rh6 34.4(3)
B4 B3 B7 Rh6 -66.1(4)
B8 B3 B7 Rh6 -101.2(3)
P2 Rh6 B7 B2 -137.3(2)
S5 Rh6 B7 B2 35.9(2)
B2 Rh6 B7 B3 -32.4(3)
P2 Rh6 B7 B3 -169.7(3)
S5 Rh6 B7 B3 3.5(3)
B2 Rh6 B7 B8 -98.4(4)
P2 Rh6 B7 B8 124.4(3)
S5 Rh6 B7 B8 -62.4(3)
B10 B4 B8 B3 -103.0(4)
B1 B4 B8 B3 -33.1(4)
B9 B4 B8 B3 -142.7(4)
B10 B4 B8 B7 -68.9(5)
B1 B4 B8 B7 1.0(5)
B9 B4 B8 B7 -108.6(4)
B3 B4 B8 B7 34.1(3)
B10 B4 B8 B9 39.7(4)
B1 B4 B8 B9 109.7(4)
B3 B4 B8 B9 142.7(4)
B1 B3 B8 B4 32.6(4)
B2 B3 B8 B4 101.6(4)
B7 B3 B8 B4 140.9(4)
B1 B3 B8 B7 -108.3(4)
B2 B3 B8 B7 -39.3(3)
B4 B3 B8 B7 -140.9(4)
B1 B3 B8 B9 0.4(5)
B2 B3 B8 B9 69.4(4)
B4 B3 B8 B9 -32.2(3)
B7 B3 B8 B9 108.8(4)
B2 B7 B8 B4 4.3(5)
B3 B7 B8 B4 -34.6(4)
Rh6 B7 B8 B4 73.6(4)
B2 B7 B8 B3 38.9(3)
Rh6 B7 B8 B3 108.2(3)
B2 B7 B8 B9 -56.7(5)
B3 B7 B8 B9 -95.7(4)
Rh6 B7 B8 B9 12.5(4)
B1 B4 B9 B10 36.8(4)
B8 B4 B9 B10 139.7(4)
B3 B4 B9 B10 103.4(4)
B10 B4 B9 B8 -139.7(4)
B1 B4 B9 B8 -102.9(4)
B3 B4 B9 B8 -36.3(4)
B10 B4 B9 P3 113.3(4)
B1 B4 B9 P3 150.0(3)
B8 B4 B9 P3 -107.1(4)
B3 B4 B9 P3 -143.4(3)
B3 B8 B9 B4 33.1(3)
B7 B8 B9 B4 95.3(4)
B4 B8 B9 B10 -34.4(3)
B3 B8 B9 B10 -1.3(4)
B7 B8 B9 B10 60.9(4)
B4 B8 B9 P3 103.7(4)
B3 B8 B9 P3 136.8(3)
B7 B8 B9 P3 -160.9(3)
C49 P3 B9 B4 -117.7(4)
C43 P3 B9 B4 4.5(4)
C37 P3 B9 B4 126.5(4)
C49 P3 B9 B10 -52.1(4)
C43 P3 B9 B10 70.1(4)
C37 P3 B9 B10 -167.9(4)
C49 P3 B9 B8 177.2(3)
C43 P3 B9 B8 -60.6(4)
C37 P3 B9 B8 61.4(4)
B1 B4 B10 B9 -143.1(4)
B8 B4 B10 B9 -40.3(4)
B3 B4 B10 B9 -108.5(4)
B9 B4 B10 B1 143.1(4)
B8 B4 B10 B1 102.8(4)
B3 B4 B10 B1 34.6(4)
B1 B4 B10 S5 -39.6(3)
B9 B4 B10 S5 103.5(3)
B8 B4 B10 S5 63.2(5)
B3 B4 B10 S5 -5.0(5)
B8 B9 B10 B4 34.7(3)
P3 B9 B10 B4 -100.7(4)
B4 B9 B10 B1 -33.0(3)
B8 B9 B10 B1 1.7(4)
P3 B9 B10 B1 -133.7(4)
B4 B9 B10 S5 -102.2(4)
B8 B9 B10 S5 -67.5(4)
P3 B9 B10 S5 157.2(3)
B3 B1 B10 B4 -34.6(3)
B2 B1 B10 B4 -96.3(4)
S5 B1 B10 B4 -138.7(3)
B3 B1 B10 B9 -1.5(5)
B4 B1 B10 B9 33.1(3)
B2 B1 B10 B9 -63.2(4)
S5 B1 B10 B9 -105.6(3)
B3 B1 B10 S5 104.1(3)
B4 B1 B10 S5 138.7(3)
B2 B1 B10 S5 42.4(3)
B1 S5 B10 B4 37.3(3)
B2 S5 B10 B4 0.6(4)
Rh6 S5 B10 B4 -61.2(3)
B1 S5 B10 B9 101.5(4)
B2 S5 B10 B9 64.7(4)
Rh6 S5 B10 B9 3.0(4)
B2 S5 B10 B1 -36.7(3)
Rh6 S5 B10 B1 -98.5(2)
C7 P1 C1 C6 8.6(5)
C13 P1 C1 C6 -95.2(5)
Rh6 P1 C1 C6 137.7(4)
C7 P1 C1 C2 -171.0(4)
C13 P1 C1 C2 85.1(4)
Rh6 P1 C1 C2 -41.9(4)
C6 C1 C2 C3 1.8(8)
P1 C1 C2 C3 -178.6(4)
C1 C2 C3 C4 -1.0(8)
C2 C3 C4 C5 0.0(10)
C3 C4 C5 C6 0.2(10)
C2 C1 C6 C5 -1.6(8)
P1 C1 C6 C5 178.8(5)
C4 C5 C6 C1 0.7(9)
C1 P1 C7 C12 -53.4(4)
C13 P1 C7 C12 51.6(4)
Rh6 P1 C7 C12 176.9(3)
C1 P1 C7 C8 129.9(4)
C13 P1 C7 C8 -125.0(4)
Rh6 P1 C7 C8 0.3(4)
C12 C7 C8 C9 2.0(7)
P1 C7 C8 C9 178.8(4)
C7 C8 C9 C10 -0.8(8)
C8 C9 C10 C11 -0.4(8)
C9 C10 C11 C12 0.3(9)
C8 C7 C12 C11 -2.1(7)
P1 C7 C12 C11 -178.7(4)
C10 C11 C12 C7 1.0(8)
C7 P1 C13 C18 -140.0(5)
C1 P1 C13 C18 -29.5(5)
Rh6 P1 C13 C18 96.5(5)
C7 P1 C13 C14 43.7(4)
C1 P1 C13 C14 154.2(4)
Rh6 P1 C13 C14 -79.8(4)
C18 C13 C14 C15 -1.6(8)
P1 C13 C14 C15 174.9(4)
C13 C14 C15 C16 1.4(9)
C14 C15 C16 C17 0.4(10)
C15 C16 C17 C18 -2.1(10)
C14 C13 C18 C17 -0.1(9)
P1 C13 C18 C17 -176.4(5)
C16 C17 C18 C13 1.9(11)
C31 P2 C19 C24 -5.0(5)
C25 P2 C19 C24 -107.0(5)
Rh6 P2 C19 C24 119.6(4)
C31 P2 C19 C20 179.5(4)
C25 P2 C19 C20 77.4(4)
Rh6 P2 C19 C20 -56.0(4)
C24 C19 C20 C21 3.5(8)
P2 C19 C20 C21 179.4(5)
C19 C20 C21 C22 -2.4(9)
C20 C21 C22 C23 -0.3(10)
C21 C22 C23 C24 1.6(10)
C20 C19 C24 C23 -2.2(8)
P2 C19 C24 C23 -177.8(5)
C22 C23 C24 C19 -0.4(10)
C19 P2 C25 C30 159.8(4)
C31 P2 C25 C30 54.1(4)
Rh6 P2 C25 C30 -72.0(4)
C19 P2 C25 C26 -20.1(5)
C31 P2 C25 C26 -125.9(4)
Rh6 P2 C25 C26 108.0(4)
C30 C25 C26 C27 0.1(8)
P2 C25 C26 C27 -179.9(4)
C25 C26 C27 C28 1.1(9)
C26 C27 C28 C29 -1.0(9)
C27 C28 C29 C30 -0.3(9)
C28 C29 C30 C25 1.5(8)
C26 C25 C30 C29 -1.4(7)
P2 C25 C30 C29 178.7(4)
C19 P2 C31 C36 114.6(4)
C25 P2 C31 C36 -140.9(4)
Rh6 P2 C31 C36 -9.5(5)
C19 P2 C31 C32 -63.9(5)
C25 P2 C31 C32 40.6(5)
Rh6 P2 C31 C32 172.0(4)
C36 C31 C32 C33 -1.1(8)
P2 C31 C32 C33 177.5(4)
C31 C32 C33 C34 0.0(8)
C32 C33 C34 C35 1.3(9)
C33 C34 C35 C36 -1.5(10)
C34 C35 C36 C31 0.4(9)
C32 C31 C36 C35 0.9(8)
P2 C31 C36 C35 -177.7(5)
C49 P3 C37 C38 110.3(6)
C43 P3 C37 C38 -1.1(7)
B9 P3 C37 C38 -127.5(6)
C49 P3 C37 C42 -65.4(6)
C43 P3 C37 C42 -176.9(5)
B9 P3 C37 C42 56.8(6)
C42 C37 C38 C39 2.3(12)
P3 C37 C38 C39 -173.5(7)
C37 C38 C39 C40 -3.1(15)
C38 C39 C40 C41 2.6(15)
C39 C40 C41 C42 -1.5(14)
C38 C37 C42 C41 -1.2(12)
P3 C37 C42 C41 174.7(7)
C40 C41 C42 C37 0.8(14)
C49 P3 C43 C44 7.2(6)
C37 P3 C43 C44 116.7(6)
B9 P3 C43 C44 -119.1(6)
C49 P3 C43 C48 -175.9(4)
C37 P3 C43 C48 -66.4(5)
B9 P3 C43 C48 57.8(5)
C48 C43 C44 C45 -2.9(12)
P3 C43 C44 C45 174.1(7)
C43 C44 C45 C46 2.4(14)
C44 C45 C46 C47 0.2(14)
C45 C46 C47 C48 -2.2(10)
C44 C43 C48 C47 0.8(9)
P3 C43 C48 C47 -176.1(4)
C46 C47 C48 C43 1.7(9)
C43 P3 C49 C50 -110.4(5)
C37 P3 C49 C50 137.2(4)
B9 P3 C49 C50 16.6(5)
C43 P3 C49 C54 67.7(5)
C37 P3 C49 C54 -44.6(5)
B9 P3 C49 C54 -165.2(5)
C54 C49 C50 C51 -1.4(8)
P3 C49 C50 C51 176.8(4)
C49 C50 C51 C52 -0.3(9)
C50 C51 C52 C53 1.8(10)
C51 C52 C53 C54 -1.7(11)
C52 C53 C54 C49 -0.1(11)
C50 C49 C54 C53 1.6(10)
P3 C49 C54 C53 -176.6(6)
